data_2204925
loop_
_publ_author_name
'Zhang, Xiu-Lian'
'Chen, Xiao-Ming'
'Ng, Seik Weng'

_publ_section_title
;
 Melaminium bis(hydrogen oxalate)
;
_journal_issue 1
_journal_name_full 'Acta Crystallographica Section E'
_journal_page_first o156
_journal_page_last o157
_journal_paper_doi 10.1107/S1600536804033239
_journal_volume 61
_journal_year 2005
_chemical_formula_iupac 'C3 H8 N6 2+, 2C2 H O4 -'
_chemical_formula_moiety 'C3 H8 N6 2+, 2C2 H O4 -'
_chemical_formula_sum 'C7 H10 N6 O8'
_chemical_formula_weight 306.21
_chemical_name_systematic
;
Melaminium(2+) di(hydrogen oxalate)
;
_space_group_IT_number 15
_symmetry_cell_setting monoclinic
_symmetry_space_group_name_Hall '-C 2yc'
_symmetry_space_group_name_H-M 'C 1 2/c 1'
_atom_sites_solution_hydrogens geom
_atom_sites_solution_primary direct
_atom_sites_solution_secondary difmap
_audit_creation_method SHELXL-97
_cell_angle_alpha 90
_cell_angle_beta 108.402(2)
_cell_angle_gamma 90
_cell_formula_units_Z 4
_cell_length_a 20.829(2)
_cell_length_b 8.4280(10)
_cell_length_c 6.8415(8)
_cell_measurement_reflns_used 1045
_cell_measurement_temperature 295(2)
_cell_measurement_theta_max 27.3
_cell_measurement_theta_min 3.3
_cell_volume 1139.6(2)
_computing_cell_refinement 'SAINT (Bruker, 2002)'
_computing_data_collection 'SMART (Bruker, 2002)'
_computing_data_reduction SAINT
_computing_molecular_graphics 'ORTEPII (Johnson, 1976)'
_computing_publication_material SHELXL97
_computing_structure_refinement 'SHELXL97 (Sheldrick, 1997)'
_computing_structure_solution 'SHELXS97 (Sheldrick, 1997)'
_diffrn_ambient_temperature 295(2)
_diffrn_measured_fraction_theta_full 0.996
_diffrn_measured_fraction_theta_max 0.97
_diffrn_measurement_device_type 'Bruker APEX area-detector'
_diffrn_measurement_method '\f and \w'
_diffrn_radiation_monochromator graphite
_diffrn_radiation_source 'fine-focus sealed tube'
_diffrn_radiation_type MoK\a
_diffrn_radiation_wavelength 0.71073
_diffrn_reflns_av_R_equivalents 0.019
_diffrn_reflns_av_sigmaI/netI 0.024
_diffrn_reflns_limit_h_max 26
_diffrn_reflns_limit_h_min -25
_diffrn_reflns_limit_k_max 9
_diffrn_reflns_limit_k_min -10
_diffrn_reflns_limit_l_max 8
_diffrn_reflns_limit_l_min -4
_diffrn_reflns_number 3287
_diffrn_reflns_theta_full 27.5
_diffrn_reflns_theta_max 27.5
_diffrn_reflns_theta_min 2.6
_diffrn_standards_decay_% 0
_diffrn_standards_interval_count 0
_diffrn_standards_interval_time 0
_diffrn_standards_number 0
_exptl_absorpt_coefficient_mu 0.163
_exptl_absorpt_correction_type none
_exptl_crystal_colour Colorless
_exptl_crystal_density_diffrn 1.785
_exptl_crystal_density_method 'not measured'
_exptl_crystal_description Block
_exptl_crystal_F_000 632
_exptl_crystal_size_max 0.20
_exptl_crystal_size_mid 0.16
_exptl_crystal_size_min 0.15
_refine_diff_density_max 0.26
_refine_diff_density_min -0.22
_refine_ls_extinction_method none
_refine_ls_goodness_of_fit_ref 1.06
_refine_ls_hydrogen_treatment refall
_refine_ls_matrix_type full
_refine_ls_number_parameters 117
_refine_ls_number_reflns 1269
_refine_ls_number_restraints 5
_refine_ls_restrained_S_all 1.06
_refine_ls_R_factor_all 0.049
_refine_ls_R_factor_gt 0.041
_refine_ls_shift/su_max 0.001
_refine_ls_shift/su_mean 0.000
_refine_ls_structure_factor_coef Fsqd
_refine_ls_weighting_details 'calc w = 1/[\s^2^(Fo^2^)+(0.0711P)^2^+0.2079P] where P = (Fo^2^+2Fc^2^)/3'
_refine_ls_weighting_scheme calc
_refine_ls_wR_factor_gt 0.110
_refine_ls_wR_factor_ref 0.116
_reflns_number_gt 1068
_reflns_number_total 1269
_reflns_threshold_expression I>2\s(I)
_cod_data_source_file lh6334.cif
_cod_data_source_block I
_cod_depositor_comments
;
The following automatic conversions were performed:
'_symmetry_cell_setting' value 'Monoclinic' changed to 'monoclinic'
according to '/home/saulius/struct/CIF-dictionaries/cif_core.dic'
dictionary named 'cif_core.dic' version 2.4.1 from
2010-06-29.

'_exptl_absorpt_correction_type' value 'None' changed to
'none' according to '/home/saulius/struct/CIF-dictionaries/cif_core.dic'
dictionary named 'cif_core.dic' version 2.4.1 from 2010-06-29.

Automatic conversion script
Id: cif_fix_enum 1527 2010-12-29 10:47:43Z saulius 

The following automatic conversions were performed:

'_symmetry_cell_setting' value 'Monoclinic' changed to 'monoclinic'
according to /home/saulius/struct/CIF-dictionaries/cif_core.dic
dictionary named 'cif_core.dic' version 2.4.1 from
2010-06-29.

'_exptl_absorpt_correction_type' value 'None' changed to
'none' according to
/home/saulius/struct/CIF-dictionaries/cif_core.dic dictionary named
'cif_core.dic' version 2.4.1 from 2010-06-29.

Automatic conversion script
Id: cif_fix_values 1715 2011-07-08 13:25:40Z adriana 
;
_cod_original_sg_symbol_H-M 'C 2/c'
_cod_database_code 2204925
_cod_database_fobs_code 2204925

loop_
_symmetry_equiv_pos_as_xyz
'x, y, z'
'x, -y, z+1/2'
'x+1/2, y+1/2, z'
'x+1/2, -y+1/2, z+1/2'
'-x, -y, -z'
'-x, y, -z-1/2'
'-x+1/2, -y+1/2, -z'
'-x+1/2, y+1/2, -z-1/2'

loop_
_atom_site_label
_atom_site_fract_x
_atom_site_fract_y
_atom_site_fract_z
_atom_site_U_iso_or_equiv
_atom_site_adp_type
_atom_site_calc_flag
_atom_site_refinement_flags
_atom_site_occupancy
_atom_site_type_symbol
O1 0.39408(6) 0.33040(10) 0.5019(2) 0.0351(3) Uani d . 1 O
O2 0.33277(6) 0.55290(10) 0.4576(2) 0.0347(4) Uani d . 1 O
O3 0.28898(6) 0.18790(10) 0.2248(2) 0.0325(3) Uani d D 1 O
O4 0.22063(5) 0.36290(10) 0.3048(2) 0.0359(3) Uani d . 1 O
N1 0.5000 0.5051(2) 0.7500 0.0294(5) Uani d SD 1 N
N2 0.44680(10) 0.7417(2) 0.6298(2) 0.0248(3) Uani d D 1 N
N3 0.39420(10) 0.9795(2) 0.5160(2) 0.0272(3) Uani d D 1 N
N4 0.5000 0.9864(2) 0.7500 0.0241(4) Uani d S 1 N
C1 0.5000 0.6586(2) 0.7500 0.0230(5) Uani d S 1 C
C2 0.44746(7) 0.9047(2) 0.6330(2) 0.0219(3) Uani d . 1 C
C3 0.34060(10) 0.4069(2) 0.4346(2) 0.0256(4) Uani d . 1 C
C4 0.27650(10) 0.3165(2) 0.3126(2) 0.0253(4) Uani d . 1 C
H3o 0.2510(10) 0.141(2) 0.164(3) 0.062(7) Uiso d D 1 H
H1 0.4650(10) 0.458(2) 0.672(3) 0.034(5) Uiso d D 1 H
H2 0.4120(10) 0.688(2) 0.567(3) 0.034(5) Uiso d D 1 H
H3a 0.3930(10) 1.0800(10) 0.517(3) 0.032(5) Uiso d D 1 H
H3b 0.3600(10) 0.930(2) 0.437(3) 0.040(5) Uiso d D 1 H

loop_
_atom_site_aniso_label
_atom_site_aniso_U_11
_atom_site_aniso_U_22
_atom_site_aniso_U_33
_atom_site_aniso_U_12
_atom_site_aniso_U_13
_atom_site_aniso_U_23
O1 0.0217(6) 0.0237(6) 0.0496(8) 0.0022(4) -0.0036(5) -0.0034(5)
O2 0.0281(6) 0.0198(6) 0.0458(8) 0.0013(5) -0.0032(5) -0.0047(5)
O3 0.0269(7) 0.0224(6) 0.0417(7) -0.0029(5) 0.0016(5) -0.0070(5)
O4 0.0215(6) 0.0305(7) 0.0482(8) 0.0036(5) 0.0002(5) -0.0008(5)
N1 0.0230(10) 0.0210(10) 0.0350(10) 0.000 -0.0040(10) 0.000
N2 0.0170(10) 0.0210(10) 0.0300(10) -0.0030(10) -0.0020(10) 0.0000(10)
N3 0.0190(10) 0.0240(10) 0.0320(10) 0.0010(10) -0.0030(10) 0.0020(10)
N4 0.0180(10) 0.0210(10) 0.0290(10) 0.000 0.0010(10) 0.000
C1 0.0200(10) 0.0220(10) 0.0240(10) 0.000 0.0040(10) 0.000
C2 0.0180(10) 0.0240(10) 0.0230(10) 0.0000(10) 0.0050(10) 0.0010(10)
C3 0.0230(10) 0.0210(10) 0.0290(10) 0.0000(10) 0.0030(10) 0.0020(10)
C4 0.0240(10) 0.0180(10) 0.0280(10) 0.0030(10) 0.0000(10) 0.0050(10)

loop_
_atom_type_symbol
_atom_type_description
_atom_type_scat_dispersion_real
_atom_type_scat_dispersion_imag
_atom_type_scat_source
C C 0.0033 0.0016 'International Tables Vol C Tables 4.2.6.8 and 6.1.1.4'
H H 0.0000 0.0000 'International Tables Vol C Tables 4.2.6.8 and 6.1.1.4'
N N 0.0061 0.0033 'International Tables Vol C Tables 4.2.6.8 and 6.1.1.4'
O O 0.0106 0.0060 'International Tables Vol C Tables 4.2.6.8 and 6.1.1.4'

loop_
_geom_angle_atom_site_label_1
_geom_angle_atom_site_label_2
_geom_angle_atom_site_label_3
_geom_angle_site_symmetry_1
_geom_angle_site_symmetry_3
_geom_angle
_geom_angle_publ_flag
C1 N2 C2 . . 120.50(10) yes
C2 N4 C2 6_657 . 117.5(2) yes
N1 C1 N2 . . 121.30(10) yes
N1 C1 N2 . 6_657 121.30(10) yes
N2 C1 N2 . 6_657 117.4(2) yes
N2 C2 N3 . . 118.00(10) yes
N2 C2 N4 . . 122.00(10) yes
N3 C2 N4 . . 119.90(10) yes
O1 C3 O2 . . 126.80(10) yes
O1 C3 C4 . . 117.90(10) yes
O2 C3 C4 . . 115.40(10) yes
O3 C4 O4 . . 125.1(2) yes
O3 C4 C3 . . 113.40(10) yes
O4 C4 C3 . . 121.50(10) yes
C4 O3 H3o . . 109(2) no
C1 N1 H1 . . 118.0(10) no
C1 N2 H2 . . 116.0(10) no
C2 N2 H2 . . 123.0(10) no
C2 N3 H3a . . 120.0(10) no
C2 N3 H3b . . 122.0(10) no
H3a N3 H3b . . 118(2) no

loop_
_geom_bond_atom_site_label_1
_geom_bond_atom_site_label_2
_geom_bond_site_symmetry_2
_geom_bond_distance
_geom_bond_publ_flag
O1 C3 . 1.242(2) yes
O2 C3 . 1.257(2) yes
O3 C4 . 1.305(2) yes
O4 C4 . 1.214(2) yes
C1 N1 . 1.294(3) yes
C1 N2 . 1.349(2) yes
C1 N2 6_657 1.349(2) no
C2 N2 . 1.374(2) yes
C2 N3 . 1.308(2) yes
C2 N4 . 1.326(2) yes
N4 C2 6_657 1.326(2) no
C3 C4 . 1.535(2) yes
O3 H3o . 0.860(10) no
N1 H1 . 0.850(10) no
N2 H2 . 0.860(10) no
N3 H3a . 0.850(10) no
N3 H3b . 0.860(10) no

loop_
_geom_hbond_atom_site_label_D
_geom_hbond_atom_site_label_H
_geom_hbond_atom_site_label_A
_geom_hbond_site_symmetry_A
_geom_hbond_distance_DH
_geom_hbond_distance_HA
_geom_hbond_distance_DA
_geom_hbond_angle_DHA
_geom_hbond_publ_flag
O3 H3o O2 8_546 0.860(10) 1.840(10) 2.699(2) 176(2) yes
N1 H1 O1 . 0.850(10) 1.900(10) 2.748(2) 173(2) yes
N2 H2 O2 . 0.860(10) 1.940(10) 2.792(2) 173(2) yes
N3 H3a O1 1_565 0.850(10) 2.110(10) 2.959(2) 175(2) yes
N3 H3b O4 8_556 0.860(10) 2.030(10) 2.861(2) 164(2) yes

loop_
_geom_torsion_atom_site_label_1
_geom_torsion_atom_site_label_2
_geom_torsion_atom_site_label_3
_geom_torsion_atom_site_label_4
_geom_torsion_site_symmetry_1
_geom_torsion_site_symmetry_4
_geom_torsion
_geom_torsion_publ_flag
N1 C1 N2 C2 . . 179.50(10) no
N2 C1 N2 C2 6_657 . -0.50(10) no
N3 C2 N2 C1 . . -178.90(10) no
N4 C2 N2 C1 . . 1.1(2) no
N3 C2 N4 C2 . 6_657 179.4(2) no
N2 C2 N4 C2 . 6_657 -0.50(10) no
O1 C3 C4 O4 . . 153.4(2) no
O2 C3 C4 O4 . . -25.8(2) no
O1 C3 C4 O3 . . -25.6(2) no
O2 C3 C4 O3 . . 155.30(10) no
